data_2104458
loop_
_publ_author_name
'Posse, Jose Maria'
'Grzechnik, Andrzej'
'Friese, Karen'

_publ_section_title
;
 Ternary fluorides Ba<i>M</i>F~4~ (<i>M</i> = Zn, Mg and Mn) at low
 temperatures
;
_journal_coeditor_code SN5085
_journal_issue 5
_journal_name_full 'Acta Crystallographica Section B'
_journal_page_first 576
_journal_page_last 586
_journal_paper_doi 10.1107/S0108768109027177
_journal_volume 65
_journal_year 2009
_chemical_formula_sum 'Ba F4 Zn'
_chemical_formula_weight 278.7
_chemical_name_systematic ' ?'
_space_group_IT_number 36
_symmetry_cell_setting orthorhombic
_symmetry_space_group_name_Hall 'C 2c -2'
_symmetry_space_group_name_H-M 'C m c 21'
_cell_angle_alpha 90
_cell_angle_beta 90
_cell_angle_gamma 90
_cell_formula_units_Z 4
_cell_length_a 4.19110(2)
_cell_length_b 14.52846(8)
_cell_length_c 5.83737(3)
_cell_measurement_temperature 100
_cell_volume 355.439(3)
_computing_cell_refinement 'RECIPE Version 1.16 (2004), STOE & Cie GmbH'
_computing_data_collection 'STOE MainMenu Version 1.39 (2004), STOE & Cie GmbH'
_computing_data_reduction 'STOE X-RED, STOE & Cie GmbH + Jana2006'
_computing_publication_material 'Jana2006 (Petricek, Dusek & Palatinus, 2006)'
_computing_structure_refinement 'Jana2006 (Petricek, Dusek & Palatinus, 2006)'
_diffrn_ambient_temperature 100
_diffrn_measured_fraction_theta_max 0.981
_diffrn_measurement_device_type STOE-IPDSII
_diffrn_measurement_method \omega-scans
_diffrn_radiation_type Synchrotron
_diffrn_radiation_wavelength 0.75
_diffrn_reflns_av_R_equivalents 0.0882
_diffrn_reflns_av_sigmaI/netI 0.0123
_diffrn_reflns_limit_h_max 5
_diffrn_reflns_limit_h_min -5
_diffrn_reflns_limit_k_max 20
_diffrn_reflns_limit_k_min -20
_diffrn_reflns_limit_l_max 8
_diffrn_reflns_limit_l_min -7
_diffrn_reflns_number 1944
_diffrn_reflns_reduction_process Jana2006
_diffrn_reflns_theta_full 0.981
_diffrn_reflns_theta_max 31.75
_diffrn_reflns_theta_min 4.73
_exptl_absorpt_coefficient_mu 20.706
_exptl_absorpt_correction_T_max 0.7093
_exptl_absorpt_correction_T_min 0.5489
_exptl_absorpt_correction_type numerical
_exptl_absorpt_process_details 'STOE X-RED'
_exptl_crystal_colour colourless
_exptl_crystal_density_diffrn 5.2066
_exptl_crystal_F_000 488
_exptl_crystal_size_max 0.024
_exptl_crystal_size_mid 0.017
_exptl_crystal_size_min 0.011
_refine_diff_density_max 2.16
_refine_diff_density_min -1.41
_refine_ls_abs_structure_details 'inversion twin'
_refine_ls_abs_structure_Flack 0.00(5)
_refine_ls_extinction_coef 12E1(4)
_refine_ls_extinction_method 'B-C type 1 Gaussian isotropic (Becker & Coppens, 1974)'
_refine_ls_goodness_of_fit_ref 3.06
_refine_ls_number_constraints 1
_refine_ls_number_parameters 37
_refine_ls_number_reflns 541
_refine_ls_number_restraints 0
_refine_ls_R_factor_all 0.0383
_refine_ls_R_factor_gt 0.0366
_refine_ls_shift/su_max 0.0085
_refine_ls_shift/su_mean 0.0006
_refine_ls_structure_factor_coef F
_refine_ls_weighting_details w=1/(\s^2^(F)+0.0001F^2^)
_refine_ls_weighting_scheme sigma
_refine_ls_wR_factor_gt 0.0404
_refine_ls_wR_factor_ref 0.0405
_reflns_number_gt 522
_reflns_number_total 541
_reflns_threshold_expression I>3\s(I)
_cod_data_source_file sn5085.cif
_cod_data_source_block BaZnF4100K
_cod_depositor_comments
;
The following automatic conversions were performed:
'_exptl_absorpt_correction_type' value 'Numerical' changed to 'numerical'
according to '/home/saulius/struct/CIF-dictionaries/cif_core.dic'
dictionary named 'cif_core.dic' version 2.4.1 from 2010-06-29.

Automatic conversion script
Id: cif_fix_enum 1527 2010-12-29 10:47:43Z saulius 

The following automatic conversions were performed:

'_exptl_absorpt_correction_type' value 'Numerical' changed to
'numerical' according to
/home/saulius/struct/CIF-dictionaries/cif_core.dic dictionary named
'cif_core.dic' version 2.4.1 from 2010-06-29.

Automatic conversion script
Id: cif_fix_values 1715 2011-07-08 13:25:40Z adriana 
;
_cod_original_cell_volume 355.442(2)
_cod_original_sg_symbol_Hall 'C -2x;-2yc;2zc'
_cod_original_formula_sum 'Ba1 F4 Zn1'
_cod_database_code 2104458
_cod_database_fobs_code 2104458

loop_
_symmetry_equiv_pos_site_id
_symmetry_equiv_pos_as_xyz
1 x,y,z
2 -x,-y,z+1/2
3 x,-y,z+1/2
4 -x,y,z
5 x+1/2,y+1/2,z
6 -x+1/2,-y+1/2,z+1/2
7 x+1/2,-y+1/2,z+1/2
8 -x+1/2,y+1/2,z

loop_
_atom_site_type_symbol
_atom_site_label
_atom_site_fract_x
_atom_site_fract_y
_atom_site_fract_z
_atom_site_U_iso_or_equiv
_atom_site_adp_type
_atom_site_calc_flag
_atom_site_refinement_flags
_atom_site_occupancy
_atom_site_disorder_assembly
_atom_site_disorder_group
Ba Ba 0.5 0.35239(4) 0.4609(3) 0.0048(2) Uani d . 1 . .
Zn Zn 0 0.41293(9) 0 0.0027(4) Uani d . 1 . .
F F1 0 0.3015(6) 0.2009(15) 0.004(2) Uani d . 1 . .
F F2 0 0.3331(6) -0.2699(15) 0.007(2) Uani d . 1 . .
F F3 0 0.4712(6) 0.3255(17) 0.008(2) Uani d . 1 . .
F F4 0.5 0.4228(5) 0.0132(15) 0.007(2) Uani d . 1 . .

loop_
_atom_site_aniso_label
_atom_site_aniso_U_11
_atom_site_aniso_U_22
_atom_site_aniso_U_33
_atom_site_aniso_U_12
_atom_site_aniso_U_13
_atom_site_aniso_U_23
_atom_site_aniso_type_symbol
Ba 0.0024(3) 0.0064(3) 0.0055(4) 0 0 0.0027(3) Ba
Zn 0.0031(6) 0.0029(5) 0.0020(9) 0 0 0.0000(5) Zn
F1 0.004(4) 0.006(4) 0.001(4) 0 0 0.001(3) F
F2 0.006(4) 0.008(4) 0.008(4) 0 0 -0.003(3) F
F3 0.010(4) 0.007(3) 0.008(4) 0 0 0.001(3) F
F4 0.004(3) 0.010(3) 0.007(5) 0 0 0.003(3) F

loop_
_atom_type_symbol
_atom_type_scat_dispersion_real
_atom_type_scat_dispersion_imag
_atom_type_scat_source
Ba -0.205 2.539 'International Tables Vol C tables 4.2.6.8 and 6.1.1.1'
Zn 0.257 1.578 'International Tables Vol C tables 4.2.6.8 and 6.1.1.1'
F 0.020 0.012 'International Tables Vol C tables 4.2.6.8 and 6.1.1.1'

loop_
_geom_angle_atom_site_label_1
_geom_angle_atom_site_label_2
_geom_angle_atom_site_label_3
_geom_angle_site_symmetry_1
_geom_angle_site_symmetry_2
_geom_angle_site_symmetry_3
_geom_angle
_geom_angle_publ_flag
F1 Ba F1 . . 1_655 102.3(2) yes
F1 Ba F1 . . 6_555 93.8(2) yes
F1 Ba F2 . . 1_556 71.8(2) yes
F1 Ba F2 . . 1_656 157.9(3) yes
F1 Ba F2 . . 6_555 60.14(17) yes
F1 Ba F3 . . . 55.4(2) yes
F1 Ba F3 . . 1_655 125.9(3) yes
F1 Ba F4 . . . 64.83(19) yes
F1 Ba F4 . . 1_556 128.37(15) yes
F1 Ba F4 . . 2_665 109.02(19) yes
F1 Ba F1 1_655 . 6_555 93.8(2) yes
F1 Ba F2 1_655 . 1_556 157.9(3) yes
F1 Ba F2 1_655 . 1_656 71.8(2) yes
F1 Ba F2 1_655 . 6_555 60.14(17) yes
F1 Ba F3 1_655 . . 125.9(3) yes
F1 Ba F3 1_655 . 1_655 55.4(2) yes
F1 Ba F4 1_655 . . 64.83(19) yes
F1 Ba F4 1_655 . 1_556 128.37(15) yes
F1 Ba F4 1_655 . 2_665 109.02(19) yes
F1 Ba F2 6_555 . 1_556 66.0(2) yes
F1 Ba F2 6_555 . 1_656 66.0(2) yes
F1 Ba F2 6_555 . 6_555 58.6(3) yes
F1 Ba F3 6_555 . . 131.74(14) yes
F1 Ba F3 6_555 . 1_655 131.74(14) yes
F1 Ba F4 6_555 . . 143.4(2) yes
F1 Ba F4 6_555 . 1_556 75.5(2) yes
F1 Ba F4 6_555 . 2_665 142.6(2) yes
F2 Ba F2 1_556 . 1_656 105.4(2) yes
F2 Ba F2 1_556 . 6_555 99.9(2) yes
F2 Ba F3 1_556 . . 69.0(2) yes
F2 Ba F3 1_556 . 1_655 145.2(3) yes
F2 Ba F4 1_556 . . 126.46(16) yes
F2 Ba F4 1_556 . 1_556 57.55(18) yes
F2 Ba F4 1_556 . 2_665 92.9(2) yes
F2 Ba F2 1_656 . 6_555 99.9(2) yes
F2 Ba F3 1_656 . . 145.2(3) yes
F2 Ba F3 1_656 . 1_655 69.0(2) yes
F2 Ba F4 1_656 . . 126.46(16) yes
F2 Ba F4 1_656 . 1_556 57.55(18) yes
F2 Ba F4 1_656 . 2_665 92.9(2) yes
F2 Ba F3 6_555 . . 114.9(2) yes
F2 Ba F3 6_555 . 1_655 114.9(2) yes
F2 Ba F4 6_555 . . 84.8(2) yes
F2 Ba F4 6_555 . 1_556 134.2(2) yes
F2 Ba F4 6_555 . 2_665 158.8(2) yes
F3 Ba F3 . . 1_655 95.65(18) yes
F3 Ba F4 . . . 61.1(2) yes
F3 Ba F4 . . 1_556 94.7(2) yes
F3 Ba F4 . . 2_665 54.42(16) yes
F3 Ba F4 1_655 . . 61.1(2) yes
F3 Ba F4 1_655 . 1_556 94.7(2) yes
F3 Ba F4 1_655 . 2_665 54.42(16) yes
F4 Ba F4 . . 1_556 141.0(2) yes
F4 Ba F4 . . 2_665 74.0(2) yes
F4 Ba F4 1_556 . 2_665 67.1(2) yes
F1 Zn F2 . . . 89.6(4) yes
F1 Zn F3 . . . 78.1(3) yes
F1 Zn F3 . . 2_564 175.3(4) yes
F1 Zn F4 . . 1_455 91.9(2) yes
F1 Zn F4 . . . 91.9(2) yes
F2 Zn F3 . . . 167.7(4) yes
F2 Zn F3 . . 2_564 95.2(4) yes
F2 Zn F4 . . 1_455 94.0(2) yes
F2 Zn F4 . . . 94.0(2) yes
F3 Zn F3 . . 2_564 97.2(4) yes
F3 Zn F4 . . 1_455 86.5(2) yes
F3 Zn F4 . . . 86.5(2) yes
F3 Zn F4 2_564 . 1_455 87.8(2) yes
F3 Zn F4 2_564 . . 87.8(2) yes
F4 Zn F4 1_455 . . 171.2(3) yes
F2 F1 F2 . . 1_556 162.1(4) yes
F2 F1 F2 . . 6_455 99.8(3) yes
F2 F1 F2 . . 6_555 99.8(3) yes
F2 F1 F3 . . . 97.0(4) yes
F2 F1 F4 . . 1_455 62.3(2) yes
F2 F1 F4 . . . 62.3(2) yes
F2 F1 F2 1_556 . 6_455 92.4(3) yes
F2 F1 F2 1_556 . 6_555 92.4(3) yes
F2 F1 F3 1_556 . . 65.1(3) yes
F2 F1 F4 1_556 . 1_455 106.2(3) yes
F2 F1 F4 1_556 . . 106.2(3) yes
F2 F1 F2 6_455 . 6_555 93.7(3) yes
F2 F1 F3 6_455 . . 129.5(2) yes
F2 F1 F4 6_455 . 1_455 84.86(18) yes
F2 F1 F4 6_455 . . 161.4(4) yes
F2 F1 F3 6_555 . . 129.5(2) yes
F2 F1 F4 6_555 . 1_455 161.4(4) yes
F2 F1 F4 6_555 . . 84.86(18) yes
F3 F1 F4 . . 1_455 62.1(2) yes
F3 F1 F4 . . . 62.1(2) yes
F4 F1 F4 1_455 . . 90.6(3) yes
F1 F2 F1 1_554 . . 162.1(4) yes
F1 F2 F1 1_554 . 6_454 80.9(3) yes
F1 F2 F1 1_554 . 6_554 80.9(3) yes
F1 F2 F3 1_554 . 1_554 48.8(3) yes
F1 F2 F3 1_554 . 2_564 109.5(4) yes
F1 F2 F4 1_554 . 1_455 127.9(2) yes
F1 F2 F4 1_554 . . 127.9(2) yes
F1 F2 F1 . . 6_454 86.9(3) yes
F1 F2 F1 . . 6_554 86.9(3) yes
F1 F2 F3 . . 1_554 149.1(4) yes
F1 F2 F3 . . 2_564 88.4(4) yes
F1 F2 F4 . . 1_455 61.5(2) yes
F1 F2 F4 . . . 61.5(2) yes
F1 F2 F1 6_454 . 6_554 93.7(3) yes
F1 F2 F3 6_454 . 1_554 113.3(3) yes
F1 F2 F3 6_454 . 2_564 132.84(18) yes
F1 F2 F4 6_454 . 1_455 79.4(2) yes
F1 F2 F4 6_454 . . 147.9(4) yes
F1 F2 F3 6_554 . 1_554 113.3(3) yes
F1 F2 F3 6_554 . 2_564 132.84(18) yes
F1 F2 F4 6_554 . 1_455 147.9(4) yes
F1 F2 F4 6_554 . . 79.4(2) yes
F3 F2 F3 1_554 . 2_564 60.7(3) yes
F3 F2 F4 1_554 . 1_455 98.1(3) yes
F3 F2 F4 1_554 . . 98.1(3) yes
F3 F2 F4 2_564 . 1_455 57.5(2) yes
F3 F2 F4 2_564 . . 57.5(2) yes
F4 F2 F4 1_455 . . 89.8(3) yes
F1 F3 F2 . . 1_556 66.1(3) yes
F1 F3 F2 . . 2_565 152.5(5) yes
F1 F3 F3 . . 2_564 89.6(4) yes
F1 F3 F3 . . 2_565 122.4(4) yes
F1 F3 F4 . . 1_455 65.4(3) yes
F1 F3 F4 . . . 65.4(3) yes
F1 F3 F4 . . 2_565 129.3(2) yes
F1 F3 F4 . . 2_665 129.3(2) yes
F2 F3 F2 1_556 . 2_565 141.4(4) yes
F2 F3 F3 1_556 . 2_564 155.7(4) yes
F2 F3 F3 1_556 . 2_565 56.3(3) yes
F2 F3 F4 1_556 . 1_455 109.0(3) yes
F2 F3 F4 1_556 . . 109.0(3) yes
F2 F3 F4 1_556 . 2_565 93.3(3) yes
F2 F3 F4 1_556 . 2_665 93.3(3) yes
F2 F3 F3 2_565 . 2_564 62.9(3) yes
F2 F3 F3 2_565 . 2_565 85.1(3) yes
F2 F3 F4 2_565 . 1_455 96.8(3) yes
F2 F3 F4 2_565 . . 96.8(3) yes
F2 F3 F4 2_565 . 2_565 62.5(2) yes
F2 F3 F4 2_565 . 2_665 62.5(2) yes
F3 F3 F3 2_564 . 2_565 148.0(4) yes
F3 F3 F4 2_564 . 1_455 57.0(2) yes
F3 F3 F4 2_564 . . 57.0(2) yes
F3 F3 F4 2_564 . 2_565 102.9(3) yes
F3 F3 F4 2_564 . 2_665 102.9(3) yes
F3 F3 F4 2_565 . 1_455 132.79(19) yes
F3 F3 F4 2_565 . . 132.79(19) yes
F3 F3 F4 2_565 . 2_565 58.4(2) yes
F3 F3 F4 2_565 . 2_665 58.4(2) yes
F4 F3 F4 1_455 . . 94.0(3) yes
F4 F3 F4 1_455 . 2_565 80.68(19) yes
F4 F3 F4 1_455 . 2_665 157.5(4) yes
F4 F3 F4 . . 2_565 157.5(4) yes
F4 F3 F4 . . 2_665 80.68(19) yes
F4 F3 F4 2_565 . 2_665 95.9(3) yes
F1 F4 F1 . . 1_655 90.6(3) yes
F1 F4 F2 . . . 56.2(2) yes
F1 F4 F2 . . 1_655 116.5(3) yes
F1 F4 F3 . . . 52.5(2) yes
F1 F4 F3 . . 1_655 115.5(4) yes
F1 F4 F3 . . 2_564 86.71(17) yes
F1 F4 F3 . . 2_664 176.4(3) yes
F1 F4 F2 1_655 . . 116.5(3) yes
F1 F4 F2 1_655 . 1_655 56.2(2) yes
F1 F4 F3 1_655 . . 115.5(4) yes
F1 F4 F3 1_655 . 1_655 52.5(2) yes
F1 F4 F3 1_655 . 2_564 176.4(3) yes
F1 F4 F3 1_655 . 2_664 86.71(17) yes
F2 F4 F2 . . 1_655 89.8(3) yes
F2 F4 F3 . . . 86.89(19) yes
F2 F4 F3 . . 1_655 167.9(4) yes
F2 F4 F3 . . 2_564 60.0(2) yes
F2 F4 F3 . . 2_664 123.2(4) yes
F2 F4 F3 1_655 . . 167.9(4) yes
F2 F4 F3 1_655 . 1_655 86.89(19) yes
F2 F4 F3 1_655 . 2_564 123.2(4) yes
F2 F4 F3 1_655 . 2_664 60.0(2) yes
F3 F4 F3 . . 1_655 94.0(3) yes
F3 F4 F3 . . 2_564 64.5(3) yes
F3 F4 F3 . . 2_664 131.0(4) yes
F3 F4 F3 1_655 . 2_564 131.0(4) yes
F3 F4 F3 1_655 . 2_664 64.5(3) yes
F3 F4 F3 2_564 . 2_664 95.9(3) yes

loop_
_geom_bond_atom_site_label_1
_geom_bond_atom_site_label_2
_geom_bond_site_symmetry_1
_geom_bond_site_symmetry_2
_geom_bond_distance
_geom_bond_publ_flag
Ba F1 . . 2.691(5) yes
Ba F1 . 1_655 2.691(5) yes
Ba F1 . 6_555 2.639(8) yes
Ba F2 . 1_556 2.634(6) yes
Ba F2 . 1_656 2.634(6) yes
Ba F2 . 6_555 3.013(9) yes
Ba F3 . . 2.828(6) yes
Ba F3 . 1_655 2.828(6) yes
Ba F4 . . 2.806(9) yes
Ba F4 . 1_556 3.382(9) yes
Ba F4 . 2_665 3.281(8) yes
Zn F1 . . 1.998(8) yes
Zn F2 . . 1.956(9) yes
Zn F3 . . 2.080(9) yes
Zn F3 . 2_564 1.968(9) yes
Zn F4 . 1_455 2.1018(6) yes
Zn F4 . . 2.1018(6) yes
F1 F2 . . 2.786(12) yes
F1 F2 . 1_556 3.123(12) yes
F1 F2 . 6_455 2.872(8) yes
F1 F2 . 6_555 2.872(8) yes
F1 F3 . . 2.570(12) yes
F1 F4 . 1_455 2.949(8) yes
F1 F4 . . 2.949(8) yes
F2 F3 . 1_554 3.099(13) yes
F2 F3 . 2_564 2.897(12) yes
F2 F4 . 1_455 2.969(9) yes
F2 F4 . . 2.969(9) yes
F3 F3 . 2_564 3.036(14) yes
F3 F3 . 2_565 3.036(14) yes
F3 F4 . 1_455 2.865(9) yes
F3 F4 . . 2.865(9) yes
F3 F4 . 2_565 2.822(8) yes
F3 F4 . 2_665 2.822(8) yes
